data_4345799
loop_
_publ_author_name
'Ar\'evalo, Rebeca'
'Riera, Luc\'ia'
'P\'erez, Julio'

_publ_section_title
;
 Interligand C-C Coupling between \a-Methyl N-Heterocycles and bipy or
 phen at Rhenium Tricarbonyl Complexes.
;
_journal_issue 8
_journal_name_full 'Inorganic chemistry'
_journal_page_first 4249
_journal_page_last 4252
_journal_paper_doi 10.1021/acs.inorgchem.7b00078
_journal_volume 56
_journal_year 2017
_chemical_formula_sum 'C19 H14 N3 O4 Re'
_chemical_formula_weight 534.53
_chemical_name_systematic
;
 ?
;
_space_group_crystal_system monoclinic
_space_group_IT_number 14
_space_group_name_Hall '-P 2yn'
_space_group_name_H-M_alt 'P 1 21/n 1'
_symmetry_space_group_name_Hall '-P 2yn'
_symmetry_space_group_name_H-M 'P 1 21/n 1'
_atom_sites_solution_hydrogens geom
_audit_creation_method SHELXL-2014
_cell_angle_alpha 90.000
_cell_angle_beta 96.044(2)
_cell_angle_gamma 90.000
_cell_formula_units_Z 8
_cell_length_a 8.1541(3)
_cell_length_b 13.9315(5)
_cell_length_c 31.2495(9)
_cell_measurement_reflns_used 1857
_cell_measurement_temperature 100.0(1)
_cell_measurement_theta_max 29.485
_cell_measurement_theta_min 2.45
_cell_volume 3530.2(2)
_computing_cell_refinement 'BRUKER APEX2'
_computing_data_collection 'BRUKER APEX2'
_computing_structure_refinement 'SHELXL-2014 (Sheldrick, 2014)'
_diffrn_ambient_temperature 100.0(2)
_diffrn_measured_fraction_theta_full 1.000
_diffrn_measured_fraction_theta_max 1.000
_diffrn_measurement_device_type 'Bruker Kappa APEXII CCD'
_diffrn_radiation_type MoK\a
_diffrn_radiation_wavelength 0.71073
_diffrn_reflns_av_R_equivalents 0.0712
_diffrn_reflns_av_unetI/netI 0.0471
_diffrn_reflns_Laue_measured_fraction_full 1.000
_diffrn_reflns_Laue_measured_fraction_max 1.000
_diffrn_reflns_limit_h_max 11
_diffrn_reflns_limit_h_min -11
_diffrn_reflns_limit_k_max 19
_diffrn_reflns_limit_k_min -19
_diffrn_reflns_limit_l_max 44
_diffrn_reflns_limit_l_min -44
_diffrn_reflns_number 81466
_diffrn_reflns_point_group_measured_fraction_full 1.000
_diffrn_reflns_point_group_measured_fraction_max 1.000
_diffrn_reflns_theta_full 25.242
_diffrn_reflns_theta_max 30.508
_diffrn_reflns_theta_min 1.310
_diffrn_source 'fine-focus sealed tube'
_exptl_absorpt_coefficient_mu 6.915
_exptl_absorpt_correction_T_max 0.604
_exptl_absorpt_correction_T_min 0.438
_exptl_absorpt_correction_type multi-scan
_exptl_absorpt_process_details 'BRUKER SADABS'
_exptl_crystal_colour red
_exptl_crystal_density_diffrn 2.011
_exptl_crystal_density_method 'not measured'
_exptl_crystal_description plate
_exptl_crystal_F_000 2048
_exptl_crystal_size_max 0.15
_exptl_crystal_size_mid 0.09
_exptl_crystal_size_min 0.05
_refine_diff_density_max 1.035
_refine_diff_density_min -0.948
_refine_diff_density_rms 0.173
_refine_ls_extinction_method none
_refine_ls_goodness_of_fit_ref 1.031
_refine_ls_hydrogen_treatment constr
_refine_ls_matrix_type full
_refine_ls_number_parameters 487
_refine_ls_number_reflns 10780
_refine_ls_number_restraints 0
_refine_ls_restrained_S_all 1.031
_refine_ls_R_factor_all 0.0482
_refine_ls_R_factor_gt 0.0299
_refine_ls_shift/su_max 0.002
_refine_ls_shift/su_mean 0.000
_refine_ls_structure_factor_coef Fsqd
_refine_ls_weighting_details 'w=1/[\s^2^(Fo^2^)+(0.0169P)^2^+1.3682P] where P=(Fo^2^+2Fc^2^)/3'
_refine_ls_weighting_scheme calc
_refine_ls_wR_factor_gt 0.0484
_refine_ls_wR_factor_ref 0.0525
_reflns_Friedel_coverage 0.000
_reflns_number_gt 8580
_reflns_number_total 10780
_reflns_threshold_expression 'I > 2\s(I)'
_cod_data_source_file ic7b00078_si_001.cif
_cod_data_source_block compound_2
_cod_original_cell_volume 3530.2(3)
_cod_database_code 4345799
_shelx_space_group_comment
;
The symmetry employed for this shelxl refinement is uniquely defined
by the following loop, which should always be used as a source of
symmetry information in preference to the above space-group names.
They are only intended as comments.
;
_shelxl_version_number 2014-3

loop_
_space_group_symop_operation_xyz
'x, y, z'
'-x+1/2, y+1/2, -z+1/2'
'-x, -y, -z'
'x-1/2, -y-1/2, z-1/2'

loop_
_atom_site_label
_atom_site_type_symbol
_atom_site_fract_x
_atom_site_fract_y
_atom_site_fract_z
_atom_site_U_iso_or_equiv
_atom_site_adp_type
_atom_site_occupancy
_atom_site_site_symmetry_order
_atom_site_calc_flag
_atom_site_refinement_flags_posn
_atom_site_refinement_flags_adp
Re1 Re 0.70343(2) -0.94982(2) 0.36829(2) 0.01391(4) Uani 1 1 d . .
Re2 Re 0.31406(2) -0.37502(2) 0.33527(2) 0.01264(3) Uani 1 1 d . .
N28 N 0.3350(3) -0.5222(2) 0.31246(9) 0.0140(6) Uani 1 1 d . .
C38 C 0.7090(4) -0.3832(3) 0.35653(12) 0.0241(8) Uani 1 1 d . .
H01A H 0.7199 -0.3183 0.3460 0.029 Uiso 1 1 calc R U
H01B H 0.7208 -0.4281 0.3333 0.029 Uiso 1 1 calc R U
O1 O 0.7144(3) -0.63803(18) 0.34769(8) 0.0247(6) Uani 1 1 d . .
O23 O 0.7371(3) -0.4270(2) 0.42957(8) 0.0325(7) Uani 1 1 d . .
O39 O -0.0236(3) -0.3574(2) 0.28266(9) 0.0313(7) Uani 1 1 d . .
N21 N 0.2380(3) -0.4595(2) 0.38604(9) 0.0148(6) Uani 1 1 d . .
O40 O 0.4949(3) -0.2728(2) 0.26654(9) 0.0308(7) Uani 1 1 d . .
N10 N 0.9469(3) -0.94955(19) 0.40557(9) 0.0142(6) Uani 1 1 d . .
C41 C 0.2761(4) -0.2515(3) 0.35878(12) 0.0204(8) Uani 1 1 d . .
O15 O 0.6425(3) -1.15905(19) 0.39250(9) 0.0317(7) Uani 1 1 d . .
C6 C 1.0830(4) -0.8637(2) 0.51610(11) 0.0196(8) Uani 1 1 d . .
H003 H 1.1760 -0.8612 0.5360 0.024 Uiso 1 1 calc R U
N22 N 0.5489(3) -0.3965(2) 0.37428(9) 0.0170(6) Uani 1 1 d . .
C35 C 0.5779(4) -0.4201(3) 0.41396(12) 0.0211(8) Uani 1 1 d . .
O17 O 0.3562(3) -0.95816(18) 0.31973(8) 0.0254(6) Uani 1 1 d . .
C36 C 0.4609(4) -0.4464(3) 0.44552(11) 0.0217(8) Uani 1 1 d . .
H01C H 0.4886 -0.4088 0.4714 0.026 Uiso 1 1 calc R U
H01D H 0.4789 -0.5133 0.4532 0.026 Uiso 1 1 calc R U
C32 C 0.2637(4) -0.6880(2) 0.32791(11) 0.0172(7) Uani 1 1 d . .
O16 O 0.8245(4) -1.0300(2) 0.28566(9) 0.0372(7) Uani 1 1 d . .
C23 C 0.1717(4) -0.6212(3) 0.40790(12) 0.0202(8) Uani 1 1 d . .
C34 C 0.1546(4) -0.7181(3) 0.39537(12) 0.0212(8) Uani 1 1 d . .
H021 H 0.1123 -0.7613 0.4140 0.025 Uiso 1 1 calc R U
O41 O 0.2462(4) -0.17686(19) 0.37194(9) 0.0369(7) Uani 1 1 d . .
C13 C 0.9483(4) -0.9123(2) 0.44658(10) 0.0131(7) Uani 1 1 d . .
C15 C 0.6677(4) -1.0790(3) 0.38420(12) 0.0204(8) Uani 1 1 d . .
C33 C 0.1975(4) -0.7513(3) 0.35698(12) 0.0214(8) Uani 1 1 d . .
H025 H 0.1832 -0.8159 0.3499 0.026 Uiso 1 1 calc R U
C14 C 1.0909(4) -0.9092(2) 0.47589(11) 0.0170(7) Uani 1 1 d . .
C3 C 0.5121(4) -0.7822(2) 0.47458(11) 0.0194(8) Uani 1 1 d . .
H027 H 0.4071 -0.7641 0.4806 0.023 Uiso 1 1 calc R U
C12 C 0.7937(4) -0.8262(2) 0.49650(11) 0.0167(7) Uani 1 1 d . .
C5 C 0.9377(4) -0.8235(3) 0.52555(11) 0.0210(8) Uani 1 1 d . .
H029 H 0.9342 -0.7935 0.5520 0.025 Uiso 1 1 calc R U
C1 C 0.6174(4) -0.7092(2) 0.40962(11) 0.0179(7) Uani 1 1 d . .
H03A H 0.5298 -0.6620 0.4053 0.021 Uiso 1 1 calc R U
H03B H 0.7018 -0.6833 0.4306 0.021 Uiso 1 1 calc R U
C31 C 0.3251(4) -0.7151(3) 0.28883(11) 0.0211(8) Uani 1 1 d . .
H031 H 0.3239 -0.7793 0.2806 0.025 Uiso 1 1 calc R U
N2 N 0.7353(3) -0.7983(2) 0.35049(9) 0.0169(6) Uani 1 1 d . .
C37 C 0.8351(5) -0.4032(4) 0.39491(14) 0.0426(12) Uani 1 1 d . .
H03C H 0.9061 -0.4563 0.3889 0.051 Uiso 1 1 calc R U
H03D H 0.9027 -0.3470 0.4021 0.051 Uiso 1 1 calc R U
C2 C 0.5466(4) -0.8012(2) 0.42855(11) 0.0155(7) Uani 1 1 d . .
H034 H 0.4431 -0.8182 0.4114 0.019 Uiso 1 1 calc R U
C17 C 0.4863(4) -0.9523(2) 0.33880(11) 0.0181(7) Uani 1 1 d . .
N1 N 0.6636(3) -0.88059(19) 0.42688(9) 0.0132(6) Uani 1 1 d . .
C29 C 0.3883(4) -0.5512(3) 0.27584(11) 0.0195(7) Uani 1 1 d . .
H037 H 0.4288 -0.5057 0.2579 0.023 Uiso 1 1 calc R U
C16 C 0.7769(4) -0.9996(3) 0.31663(12) 0.0226(8) Uani 1 1 d . .
C19 C 0.8048(5) -0.6627(3) 0.31152(13) 0.0263(9) Uani 1 1 d . .
H03E H 0.9183 -0.6412 0.3165 0.032 Uiso 1 1 calc R U
H03F H 0.7538 -0.6340 0.2851 0.032 Uiso 1 1 calc R U
C4 C 0.6320(4) -0.7917(2) 0.50579(12) 0.0203(8) Uani 1 1 d . .
H040 H 0.6139 -0.7764 0.5339 0.024 Uiso 1 1 calc R U
C18 C 0.6896(4) -0.7221(2) 0.36828(11) 0.0182(7) Uani 1 1 d . .
C9 C 1.0863(4) -0.9871(2) 0.39449(12) 0.0185(7) Uani 1 1 d . .
H042 H 1.0867 -1.0130 0.3671 0.022 Uiso 1 1 calc R U
C8 C 1.2314(4) -0.9895(2) 0.42215(12) 0.0200(8) Uani 1 1 d . .
H043 H 1.3262 -1.0166 0.4131 0.024 Uiso 1 1 calc R U
C20 C 0.7959(5) -0.7714(3) 0.30911(11) 0.0228(8) Uani 1 1 d . .
H04A H 0.7199 -0.7922 0.2849 0.027 Uiso 1 1 calc R U
H04B H 0.9037 -0.7990 0.3065 0.027 Uiso 1 1 calc R U
C24 C 0.1327(4) -0.5822(3) 0.44851(12) 0.0230(8) Uani 1 1 d . .
H045 H 0.0772 -0.6197 0.4669 0.028 Uiso 1 1 calc R U
C40 C 0.4222(4) -0.3114(3) 0.29120(11) 0.0201(8) Uani 1 1 d . .
C30 C 0.3856(5) -0.6473(3) 0.26346(12) 0.0233(8) Uani 1 1 d . .
H047 H 0.4253 -0.6650 0.2378 0.028 Uiso 1 1 calc R U
C26 C 0.2753(4) -0.4326(3) 0.43114(11) 0.0172(7) Uani 1 1 d . .
H048 H 0.2470 -0.3648 0.4345 0.021 Uiso 1 1 calc R U
C25 C 0.1761(4) -0.4928(3) 0.45965(12) 0.0224(8) Uani 1 1 d . .
H049 H 0.1454 -0.4670 0.4851 0.027 Uiso 1 1 calc R U
C22 C 0.2257(4) -0.5546(2) 0.37850(11) 0.0145(7) Uani 1 1 d . .
C39 C 0.1041(5) -0.3640(2) 0.30219(11) 0.0191(8) Uani 1 1 d . .
C11 C 0.7972(4) -0.8723(2) 0.45671(11) 0.0134(7) Uani 1 1 d . .
C27 C 0.2726(4) -0.5893(2) 0.33870(11) 0.0146(7) Uani 1 1 d . .
C7 C 1.2344(4) -0.9518(2) 0.46276(12) 0.0206(8) Uani 1 1 d . .
H056 H 1.3306 -0.9543 0.4816 0.025 Uiso 1 1 calc R U

loop_
_atom_site_aniso_label
_atom_site_aniso_U_11
_atom_site_aniso_U_22
_atom_site_aniso_U_33
_atom_site_aniso_U_23
_atom_site_aniso_U_13
_atom_site_aniso_U_12
Re1 0.01276(7) 0.01628(7) 0.01275(7) -0.00275(5) 0.00170(5) 0.00053(5)
Re2 0.01183(6) 0.01327(6) 0.01296(6) 0.00167(5) 0.00195(5) 0.00193(5)
N28 0.0129(14) 0.0167(14) 0.0124(14) 0.0003(11) 0.0013(11) 0.0031(11)
C38 0.0159(18) 0.033(2) 0.023(2) 0.0003(16) 0.0026(16) 0.0002(16)
O1 0.0235(14) 0.0225(14) 0.0279(15) 0.0120(11) 0.0027(12) -0.0003(11)
O23 0.0150(13) 0.062(2) 0.0193(14) 0.0050(14) -0.0028(11) 0.0040(13)
O39 0.0177(14) 0.0440(18) 0.0306(16) 0.0135(13) -0.0048(12) 0.0002(13)
N21 0.0122(14) 0.0195(15) 0.0129(14) 0.0007(12) 0.0017(11) 0.0027(12)
O40 0.0249(15) 0.0413(17) 0.0282(15) 0.0129(13) 0.0123(12) 0.0006(13)
N10 0.0122(14) 0.0119(13) 0.0184(15) 0.0013(11) 0.0015(12) -0.0004(11)
C41 0.0193(19) 0.0201(19) 0.0222(19) 0.0011(15) 0.0038(16) 0.0014(15)
O15 0.0361(17) 0.0197(14) 0.0365(17) -0.0012(12) -0.0087(14) -0.0054(12)
C6 0.0182(18) 0.0199(19) 0.0194(18) 0.0035(15) -0.0046(15) -0.0037(14)
N22 0.0141(14) 0.0207(16) 0.0163(15) -0.0001(12) 0.0017(12) 0.0020(12)
C35 0.0134(17) 0.026(2) 0.024(2) -0.0031(16) 0.0004(15) 0.0062(15)
O17 0.0186(14) 0.0306(15) 0.0257(14) -0.0044(12) -0.0034(12) 0.0002(11)
C36 0.0206(19) 0.029(2) 0.0146(17) 0.0001(15) -0.0018(15) 0.0066(16)
C32 0.0132(16) 0.0149(17) 0.0223(18) 0.0027(14) -0.0037(14) 0.0042(13)
O16 0.0347(17) 0.051(2) 0.0278(16) -0.0172(14) 0.0118(14) -0.0013(15)
C23 0.0129(17) 0.026(2) 0.0216(19) 0.0078(16) 0.0026(15) 0.0012(15)
C34 0.0132(17) 0.023(2) 0.027(2) 0.0130(16) 0.0009(15) -0.0022(15)
O41 0.0465(19) 0.0228(15) 0.0423(18) -0.0051(13) 0.0090(15) 0.0128(14)
C13 0.0160(17) 0.0089(15) 0.0144(16) 0.0017(13) 0.0013(14) -0.0030(13)
C15 0.0155(18) 0.025(2) 0.0194(18) -0.0052(16) -0.0049(15) -0.0024(15)
C33 0.0162(18) 0.0163(18) 0.030(2) 0.0032(15) -0.0047(16) -0.0011(14)
C14 0.0162(17) 0.0124(16) 0.0217(18) 0.0065(14) -0.0011(15) -0.0041(14)
C3 0.0200(18) 0.0154(18) 0.0250(19) -0.0073(15) 0.0116(16) -0.0037(14)
C12 0.0202(18) 0.0139(17) 0.0160(17) 0.0008(13) 0.0024(14) -0.0057(14)
C5 0.027(2) 0.0205(19) 0.0156(18) -0.0015(14) 0.0014(16) -0.0051(15)
C1 0.0190(18) 0.0138(17) 0.0205(18) -0.0016(14) 0.0007(15) 0.0037(14)
C31 0.0215(19) 0.0168(18) 0.0238(19) -0.0068(15) -0.0040(16) 0.0003(15)
N2 0.0147(14) 0.0231(16) 0.0132(14) 0.0028(12) 0.0027(12) -0.0023(12)
C37 0.017(2) 0.080(4) 0.032(2) 0.010(2) 0.0044(19) -0.003(2)
C2 0.0123(16) 0.0165(17) 0.0178(17) -0.0014(14) 0.0018(14) 0.0013(13)
C17 0.0206(18) 0.0190(18) 0.0152(17) -0.0045(14) 0.0035(15) -0.0001(15)
N1 0.0114(13) 0.0133(14) 0.0148(14) -0.0016(11) 0.0017(11) 0.0006(11)
C29 0.0192(18) 0.0215(19) 0.0183(18) 0.0009(15) 0.0042(15) 0.0029(15)
C16 0.0169(18) 0.027(2) 0.023(2) -0.0055(16) 0.0005(16) -0.0005(15)
C19 0.0164(19) 0.034(2) 0.029(2) 0.0143(18) 0.0021(16) -0.0017(16)
C4 0.026(2) 0.0172(18) 0.0197(18) -0.0070(15) 0.0093(16) -0.0048(15)
C18 0.0132(17) 0.0177(18) 0.0224(18) 0.0062(15) -0.0045(14) 0.0004(14)
C9 0.0175(18) 0.0167(17) 0.0226(19) 0.0008(15) 0.0077(15) -0.0012(14)
C8 0.0130(17) 0.0158(17) 0.032(2) 0.0046(15) 0.0046(16) 0.0034(14)
C20 0.0203(19) 0.036(2) 0.0123(17) 0.0050(16) 0.0024(15) -0.0038(17)
C24 0.0197(19) 0.032(2) 0.0189(19) 0.0093(16) 0.0081(16) 0.0047(16)
C40 0.0185(18) 0.0232(19) 0.0184(18) 0.0007(15) 0.0012(15) 0.0057(15)
C30 0.025(2) 0.026(2) 0.0188(19) -0.0049(16) 0.0023(16) -0.0006(16)
C26 0.0176(17) 0.0219(19) 0.0122(16) 0.0010(14) 0.0023(14) 0.0077(14)
C25 0.0225(19) 0.030(2) 0.0153(18) 0.0033(16) 0.0064(15) 0.0107(17)
C22 0.0071(15) 0.0195(17) 0.0170(17) 0.0024(14) 0.0012(13) 0.0021(13)
C39 0.0212(19) 0.0198(18) 0.0171(18) 0.0053(14) 0.0059(15) -0.0019(15)
C11 0.0135(16) 0.0108(15) 0.0157(16) 0.0023(13) 0.0002(13) -0.0033(13)
C27 0.0069(15) 0.0161(16) 0.0198(18) 0.0049(14) -0.0025(13) -0.0013(13)
C7 0.0146(17) 0.0174(18) 0.029(2) 0.0084(16) -0.0044(15) -0.0026(14)

loop_
_atom_type_symbol
_atom_type_description
_atom_type_scat_dispersion_real
_atom_type_scat_dispersion_imag
_atom_type_scat_source
C C 0.0033 0.0016 'International Tables Vol C Tables 4.2.6.8 and 6.1.1.4'
H H 0.0000 0.0000 'International Tables Vol C Tables 4.2.6.8 and 6.1.1.4'
N N 0.0061 0.0033 'International Tables Vol C Tables 4.2.6.8 and 6.1.1.4'
O O 0.0106 0.0060 'International Tables Vol C Tables 4.2.6.8 and 6.1.1.4'
Re Re -1.0185 7.2310 'International Tables Vol C Tables 4.2.6.8 and 6.1.1.4'

loop_
_geom_angle_atom_site_label_1
_geom_angle_atom_site_label_2
_geom_angle_atom_site_label_3
_geom_angle
C15 Re1 C17 87.07(15)
C15 Re1 C16 86.98(16)
C17 Re1 C16 86.72(15)
C15 Re1 N1 99.38(13)
C17 Re1 N1 101.91(12)
C16 Re1 N1 169.46(13)
C15 Re1 N10 91.02(13)
C17 Re1 N10 176.68(12)
C16 Re1 N10 95.89(13)
N1 Re1 N10 75.73(10)
C15 Re1 N2 177.78(13)
C17 Re1 N2 91.38(13)
C16 Re1 N2 94.52(14)
N1 Re1 N2 79.38(10)
N10 Re1 N2 90.46(10)
C41 Re2 C39 87.92(15)
C41 Re2 C40 88.02(15)
C39 Re2 C40 91.58(15)
C41 Re2 N21 98.08(13)
C39 Re2 N21 97.68(13)
C40 Re2 N21 169.06(13)
C41 Re2 N22 94.41(13)
C39 Re2 N22 176.39(13)
C40 Re2 N22 91.25(13)
N21 Re2 N22 79.28(11)
C41 Re2 N28 173.48(13)
C39 Re2 N28 89.71(13)
C40 Re2 N28 98.11(13)
N21 Re2 N28 76.21(10)
N22 Re2 N28 87.67(10)
C29 N28 C27 118.8(3)
C29 N28 Re2 127.6(2)
C27 N28 Re2 113.4(2)
N22 C38 C37 103.3(3)
N22 C38 H01A 111.1
C37 C38 H01A 111.1
N22 C38 H01B 111.1
C37 C38 H01B 111.1
H01A C38 H01B 109.1
C18 O1 C19 106.1(3)
C35 O23 C37 107.5(3)
C22 N21 C26 115.2(3)
C22 N21 Re2 116.0(2)
C26 N21 Re2 122.1(2)
C9 N10 C13 117.7(3)
C9 N10 Re1 127.7(2)
C13 N10 Re1 114.3(2)
O41 C41 Re2 176.9(4)
C5 C6 C14 119.7(3)
C5 C6 H003 120.1
C14 C6 H003 120.1
C35 N22 C38 108.3(3)
C35 N22 Re2 129.7(2)
C38 N22 Re2 122.0(2)
N22 C35 O23 116.3(3)
N22 C35 C36 129.7(3)
O23 C35 C36 113.9(3)
C35 C36 C26 117.0(3)
C35 C36 H01C 108.1
C26 C36 H01C 108.1
C35 C36 H01D 108.1
C26 C36 H01D 108.1
H01C C36 H01D 107.3
C33 C32 C27 117.8(3)
C33 C32 C31 125.4(3)
C27 C32 C31 116.7(3)
C34 C23 C22 118.6(3)
C34 C23 C24 125.4(3)
C22 C23 C24 116.0(3)
C33 C34 C23 122.9(3)
C33 C34 H021 118.6
C23 C34 H021 118.6
N10 C13 C14 122.9(3)
N10 C13 C11 115.6(3)
C14 C13 C11 121.5(3)
O15 C15 Re1 177.5(3)
C34 C33 C32 120.2(3)
C34 C33 H025 119.9
C32 C33 H025 119.9
C13 C14 C7 116.9(3)
C13 C14 C6 118.8(3)
C7 C14 C6 124.3(3)
C4 C3 C2 119.2(3)
C4 C3 H027 120.4
C2 C3 H027 120.4
C11 C12 C5 119.4(3)
C11 C12 C4 115.4(3)
C5 C12 C4 124.9(3)
C6 C5 C12 122.1(3)
C6 C5 H029 118.9
C12 C5 H029 118.9
C18 C1 C2 115.5(3)
C18 C1 H03A 108.4
C2 C1 H03A 108.4
C18 C1 H03B 108.4
C2 C1 H03B 108.4
H03A C1 H03B 107.5
C30 C31 C32 119.9(3)
C30 C31 H031 120.0
C32 C31 H031 120.0
C18 N2 C20 108.1(3)
C18 N2 Re1 129.9(2)
C20 N2 Re1 121.5(2)
O23 C37 C38 104.5(3)
O23 C37 H03C 110.8
C38 C37 H03C 110.8
O23 C37 H03D 110.8
C38 C37 H03D 110.8
H03C C37 H03D 108.9
N1 C2 C3 110.6(3)
N1 C2 C1 109.9(3)
C3 C2 C1 109.4(3)
N1 C2 H034 109.0
C3 C2 H034 109.0
C1 C2 H034 109.0
O17 C17 Re1 176.5(3)
C11 N1 C2 112.8(3)
C11 N1 Re1 116.4(2)
C2 N1 Re1 122.2(2)
N28 C29 C30 122.3(3)
N28 C29 H037 118.9
C30 C29 H037 118.9
O16 C16 Re1 178.7(3)
O1 C19 C20 104.4(3)
O1 C19 H03E 110.9
C20 C19 H03E 110.9
O1 C19 H03F 110.9
C20 C19 H03F 110.9
H03E C19 H03F 108.9
C3 C4 C12 120.2(3)
C3 C4 H040 119.9
C12 C4 H040 119.9
N2 C18 O1 116.5(3)
N2 C18 C1 129.9(3)
O1 C18 C1 113.6(3)
N10 C9 C8 122.8(3)
N10 C9 H042 118.6
C8 C9 H042 118.6
C7 C8 C9 119.8(3)
C7 C8 H043 120.1
C9 C8 H043 120.1
N2 C20 C19 103.2(3)
N2 C20 H04A 111.1
C19 C20 H04A 111.1
N2 C20 H04B 111.1
C19 C20 H04B 111.1
H04A C20 H04B 109.1
C25 C24 C23 120.3(3)
C25 C24 H045 119.9
C23 C24 H045 119.9
O40 C40 Re2 176.0(3)
C31 C30 C29 120.2(3)
C31 C30 H047 119.9
C29 C30 H047 119.9
N21 C26 C25 110.8(3)
N21 C26 C36 110.3(3)
C25 C26 C36 109.1(3)
N21 C26 H048 108.9
C25 C26 H048 108.9
C36 C26 H048 108.9
C24 C25 C26 120.4(3)
C24 C25 H049 119.8
C26 C25 H049 119.8
N21 C22 C23 123.8(3)
N21 C22 C27 117.7(3)
C23 C22 C27 118.5(3)
O39 C39 Re2 179.2(3)
N1 C11 C12 123.8(3)
N1 C11 C13 117.7(3)
C12 C11 C13 118.5(3)
N28 C27 C32 122.1(3)
N28 C27 C22 116.1(3)
C32 C27 C22 121.7(3)
C8 C7 C14 119.7(3)
C8 C7 H056 120.1
C14 C7 H056 120.1

loop_
_geom_bond_atom_site_label_1
_geom_bond_atom_site_label_2
_geom_bond_distance
Re1 C15 1.898(4)
Re1 C17 1.908(4)
Re1 C16 1.911(4)
Re1 N1 2.125(3)
Re1 N10 2.194(3)
Re1 N2 2.205(3)
Re2 C41 1.909(4)
Re2 C39 1.910(4)
Re2 C40 1.927(4)
Re2 N21 2.120(3)
Re2 N22 2.180(3)
Re2 N28 2.183(3)
N28 C29 1.329(4)
N28 C27 1.376(4)
C38 N22 1.483(4)
C38 C37 1.521(5)
C38 H01A 0.9700
C38 H01B 0.9700
O1 C18 1.362(4)
O1 C19 1.454(4)
O23 C35 1.341(4)
O23 C37 1.451(5)
O39 C39 1.154(4)
N21 C22 1.348(4)
N21 C26 1.459(4)
O40 C40 1.154(4)
N10 C9 1.330(4)
N10 C13 1.382(4)
C41 O41 1.154(4)
O15 C15 1.168(4)
C6 C5 1.371(5)
C6 C14 1.415(5)
C6 H003 0.9300
N22 C35 1.280(4)
C35 C36 1.488(5)
O17 C17 1.164(4)
C36 C26 1.545(5)
C36 H01C 0.9700
C36 H01D 0.9700
C32 C33 1.414(5)
C32 C27 1.415(5)
C32 C31 1.419(5)
O16 C16 1.160(4)
C23 C34 1.408(5)
C23 C22 1.408(5)
C23 C24 1.446(5)
C34 C33 1.366(5)
C34 H021 0.9300
C13 C14 1.403(5)
C13 C11 1.419(5)
C33 H025 0.9300
C14 C7 1.411(5)
C3 C4 1.313(5)
C3 C2 1.518(5)
C3 H027 0.9300
C12 C11 1.402(5)
C12 C5 1.407(5)
C12 C4 1.461(5)
C5 H029 0.9300
C1 C18 1.486(5)
C1 C2 1.548(5)
C1 H03A 0.9700
C1 H03B 0.9700
C31 C30 1.360(5)
C31 H031 0.9300
N2 C18 1.273(4)
N2 C20 1.480(4)
C37 H03C 0.9700
C37 H03D 0.9700
C2 N1 1.465(4)
C2 H034 0.9800
N1 C11 1.362(4)
C29 C30 1.393(5)
C29 H037 0.9300
C19 C20 1.517(5)
C19 H03E 0.9700
C19 H03F 0.9700
C4 H040 0.9300
C9 C8 1.391(5)
C9 H042 0.9300
C8 C7 1.371(5)
C8 H043 0.9300
C20 H04A 0.9700
C20 H04B 0.9700
C24 C25 1.332(5)
C24 H045 0.9300
C30 H047 0.9300
C26 C25 1.518(5)
C26 H048 0.9800
C25 H049 0.9300
C22 C27 1.424(5)
C7 H056 0.9300

loop_
_geom_torsion_atom_site_label_1
_geom_torsion_atom_site_label_2
_geom_torsion_atom_site_label_3
_geom_torsion_atom_site_label_4
_geom_torsion
C37 C38 N22 C35 -0.6(4)
C37 C38 N22 Re2 178.7(3)
C38 N22 C35 O23 0.0(5)
Re2 N22 C35 O23 -179.3(2)
C38 N22 C35 C36 -176.4(4)
Re2 N22 C35 C36 4.4(6)
C37 O23 C35 N22 0.7(5)
C37 O23 C35 C36 177.7(3)
N22 C35 C36 C26 -8.3(6)
O23 C35 C36 C26 175.3(3)
C22 C23 C34 C33 4.1(5)
C24 C23 C34 C33 -178.2(3)
C9 N10 C13 C14 2.6(5)
Re1 N10 C13 C14 177.6(2)
C9 N10 C13 C11 179.5(3)
Re1 N10 C13 C11 -5.6(3)
C23 C34 C33 C32 0.5(5)
C27 C32 C33 C34 -4.3(5)
C31 C32 C33 C34 174.6(3)
N10 C13 C14 C7 -3.9(5)
C11 C13 C14 C7 179.5(3)
N10 C13 C14 C6 175.7(3)
C11 C13 C14 C6 -0.9(5)
C5 C6 C14 C13 -0.3(5)
C5 C6 C14 C7 179.3(3)
C14 C6 C5 C12 0.4(5)
C11 C12 C5 C6 0.7(5)
C4 C12 C5 C6 174.8(3)
C33 C32 C31 C30 179.9(3)
C27 C32 C31 C30 -1.2(5)
C35 O23 C37 C38 -1.1(5)
N22 C38 C37 O23 1.0(4)
C4 C3 C2 N1 36.3(4)
C4 C3 C2 C1 -84.9(4)
C18 C1 C2 N1 46.1(4)
C18 C1 C2 C3 167.8(3)
C3 C2 N1 C11 -47.3(4)
C1 C2 N1 C11 73.6(3)
C3 C2 N1 Re1 166.1(2)
C1 C2 N1 Re1 -73.0(3)
C27 N28 C29 C30 -1.1(5)
Re2 N28 C29 C30 -175.6(3)
C18 O1 C19 C20 11.4(4)
C2 C3 C4 C12 -4.0(5)
C11 C12 C4 C3 -17.2(5)
C5 C12 C4 C3 168.5(3)
C20 N2 C18 O1 -3.5(4)
Re1 N2 C18 O1 -174.5(2)
C20 N2 C18 C1 179.0(3)
Re1 N2 C18 C1 8.0(6)
C19 O1 C18 N2 -5.3(4)
C19 O1 C18 C1 172.6(3)
C2 C1 C18 N2 -17.1(5)
C2 C1 C18 O1 165.3(3)
C13 N10 C9 C8 -0.5(5)
Re1 N10 C9 C8 -174.7(2)
N10 C9 C8 C7 -0.1(5)
C18 N2 C20 C19 10.4(4)
Re1 N2 C20 C19 -177.8(2)
O1 C19 C20 N2 -12.9(4)
C34 C23 C24 C25 170.1(4)
C22 C23 C24 C25 -12.1(5)
C32 C31 C30 C29 0.3(5)
N28 C29 C30 C31 0.9(6)
C22 N21 C26 C25 -42.2(4)
Re2 N21 C26 C25 167.6(2)
C22 N21 C26 C36 78.7(4)
Re2 N21 C26 C36 -71.5(3)
C35 C36 C26 N21 38.9(4)
C35 C36 C26 C25 160.8(3)
C23 C24 C25 C26 -3.5(5)
N21 C26 C25 C24 30.3(5)
C36 C26 C25 C24 -91.3(4)
C26 N21 C22 C23 30.2(4)
Re2 N21 C22 C23 -177.7(3)
C26 N21 C22 C27 -148.8(3)
Re2 N21 C22 C27 3.2(4)
C34 C23 C22 N21 176.3(3)
C24 C23 C22 N21 -1.7(5)
C34 C23 C22 C27 -4.7(5)
C24 C23 C22 C27 177.4(3)
C2 N1 C11 C12 29.4(4)
Re1 N1 C11 C12 178.1(2)
C2 N1 C11 C13 -150.3(3)
Re1 N1 C11 C13 -1.6(4)
C5 C12 C11 N1 178.4(3)
C4 C12 C11 N1 3.8(5)
C5 C12 C11 C13 -1.9(5)
C4 C12 C11 C13 -176.6(3)
N10 C13 C11 N1 4.8(4)
C14 C13 C11 N1 -178.3(3)
N10 C13 C11 C12 -174.8(3)
C14 C13 C11 C12 2.0(5)
C29 N28 C27 C32 0.1(5)
Re2 N28 C27 C32 175.3(2)
C29 N28 C27 C22 176.8(3)
Re2 N28 C27 C22 -8.0(3)
C33 C32 C27 N28 180.0(3)
C31 C32 C27 N28 1.0(5)
C33 C32 C27 C22 3.5(5)
C31 C32 C27 C22 -175.4(3)
N21 C22 C27 N28 3.4(4)
C23 C22 C27 N28 -175.7(3)
N21 C22 C27 C32 -179.9(3)
C23 C22 C27 C32 1.0(5)
C9 C8 C7 C14 -1.2(5)
C13 C14 C7 C8 3.1(5)
C6 C14 C7 C8 -176.5(3)
